data_4068189
loop_
_publ_author_name
'Adams, Jeramie J.'
'Arulsamy, Navamoney'
'Roddick, Dean M.'

_publ_section_title
;
 Investigation of IridiumCF3PCP Pincer Catalytic Dehydrogenation and
 Decarbonylation Chemistry
;
_journal_issue 4
_journal_name_full Organometallics
_journal_page_first 1439
_journal_paper_doi 10.1021/om2011886
_journal_volume 31
_journal_year 2012
_chemical_formula_moiety 'C24 H20 F24 Ir2 P4'
_chemical_formula_sum 'C24 H20 F24 Ir2 P4'
_chemical_formula_weight 1272.68
_chemical_name_systematic
; 
 ? 
;
_space_group_IT_number 2
_symmetry_cell_setting triclinic
_symmetry_space_group_name_Hall '-P 1'
_symmetry_space_group_name_H-M 'P -1'
_atom_sites_solution_hydrogens geom
_atom_sites_solution_primary direct
_atom_sites_solution_secondary difmap
_audit_creation_method SHELXL-97
_cell_angle_alpha 71.454(1)
_cell_angle_beta 85.192(1)
_cell_angle_gamma 69.039(1)
_cell_formula_units_Z 2
_cell_length_a 9.8316(1)
_cell_length_b 12.0044(1)
_cell_length_c 16.8200(2)
_cell_measurement_reflns_used 9780
_cell_measurement_temperature 150(2)
_cell_measurement_theta_max 35.05
_cell_measurement_theta_min 2.60
_cell_volume 1756.49(4)
_computing_cell_refinement 'Bruker SAINT'
_computing_data_collection 'Bruker APEX2'
_computing_data_reduction 'Bruker SAINT'
_computing_molecular_graphics 'Bruker SHELXTL'
_computing_publication_material 'Bruker SHELXTL'
_computing_structure_refinement 'SHELXL-97 (Sheldrick, 2008)'
_computing_structure_solution 'SHELXS-97 (Sheldrick, 2008)'
_diffrn_ambient_temperature 150(2)
_diffrn_measured_fraction_theta_full 0.992
_diffrn_measured_fraction_theta_max 0.992
_diffrn_measurement_device_type 'Bruker APEX-II CCD'
_diffrn_measurement_method '\f and \w scans'
_diffrn_radiation_monochromator graphite
_diffrn_radiation_source 'fine-focus sealed tube'
_diffrn_radiation_type MoK\a
_diffrn_radiation_wavelength 0.71073
_diffrn_reflns_av_R_equivalents 0.0373
_diffrn_reflns_av_sigmaI/netI 0.0382
_diffrn_reflns_limit_h_max 15
_diffrn_reflns_limit_h_min -15
_diffrn_reflns_limit_k_max 18
_diffrn_reflns_limit_k_min -16
_diffrn_reflns_limit_l_max 26
_diffrn_reflns_limit_l_min -26
_diffrn_reflns_number 46513
_diffrn_reflns_theta_full 33.73
_diffrn_reflns_theta_max 33.73
_diffrn_reflns_theta_min 2.22
_exptl_absorpt_coefficient_mu 7.898
_exptl_absorpt_correction_T_max 0.4825
_exptl_absorpt_correction_T_min 0.2408
_exptl_absorpt_correction_type multi-scan
_exptl_absorpt_process_details 'SADABS (Bruker AXS Inc., 2008'
_exptl_crystal_colour yellow
_exptl_crystal_density_diffrn 2.406
_exptl_crystal_density_method 'not measured'
_exptl_crystal_description rectangular
_exptl_crystal_F_000 1188
_exptl_crystal_size_max 0.25
_exptl_crystal_size_mid 0.12
_exptl_crystal_size_min 0.11
_refine_diff_density_max 2.167
_refine_diff_density_min -1.338
_refine_diff_density_rms 0.149
_refine_ls_extinction_method none
_refine_ls_goodness_of_fit_ref 1.008
_refine_ls_hydrogen_treatment refall
_refine_ls_matrix_type full
_refine_ls_number_parameters 567
_refine_ls_number_reflns 13938
_refine_ls_number_restraints 0
_refine_ls_restrained_S_all 1.008
_refine_ls_R_factor_all 0.0402
_refine_ls_R_factor_gt 0.0264
_refine_ls_shift/su_max 0.001
_refine_ls_shift/su_mean 0.000
_refine_ls_structure_factor_coef Fsqd
_refine_ls_weighting_details 'calc w=1/[\s^2^(Fo^2^)+(0.0212P)^2^+0.3543P] where P=(Fo^2^+2Fc^2^)/3'
_refine_ls_weighting_scheme calc
_refine_ls_wR_factor_gt 0.0494
_refine_ls_wR_factor_ref 0.0531
_reflns_number_gt 11213
_reflns_number_total 13938
_reflns_threshold_expression >2sigma(I)
_cod_data_source_file om2011886_si_002.cif
_cod_data_source_block jja232
_cod_depositor_comments
;
The following automatic conversions were performed:

'_symmetry_cell_setting' value 'Triclinic' changed to 'triclinic'
according to /home/saulius/struct/CIF-dictionaries/cif_core.dic
dictionary named 'cif_core.dic' version 2.4.1 from 2010-06-29.

Automatic conversion script
Id: cif_fix_values 1715 2011-07-08 13:25:40Z adriana 
;
_cod_original_cell_volume 1756.49(3)
_cod_original_sg_symbol_H-M P-1
_cod_database_code 4068189

loop_
_symmetry_equiv_pos_as_xyz
'x, y, z'
'-x, -y, -z'

loop_
_atom_site_label
_atom_site_type_symbol
_atom_site_fract_x
_atom_site_fract_y
_atom_site_fract_z
_atom_site_U_iso_or_equiv
_atom_site_adp_type
_atom_site_occupancy
_atom_site_symmetry_multiplicity
_atom_site_calc_flag
Ir1 Ir 0.318470(11) 0.711099(9) 0.299910(6) 0.01523(2) Uani 1 1 d
H1 H 0.257(6) 0.653(5) 0.232(3) 0.074(15) Uiso 1 1 d
H1A H 0.380(5) 0.753(4) 0.363(3) 0.066(14) Uiso 1 1 d
H1B H 0.467(4) 0.611(4) 0.307(2) 0.042(11) Uiso 1 1 d
C1 C 0.2407(3) 0.5854(3) 0.40670(16) 0.0198(5) Uani 1 1 d
P1 P 0.09922(8) 0.85327(7) 0.31704(4) 0.02062(14) Uani 1 1 d
P4 P 0.42604(8) 0.81508(7) 0.19820(4) 0.01996(13) Uani 1 1 d
Ir2 Ir 0.214611(11) 0.526587(9) 0.291576(6) 0.01792(3) Uani 1 1 d
H2A H 0.072(6) 0.619(5) 0.280(3) 0.072(15) Uiso 1 1 d
H2B H 0.164(6) 0.425(5) 0.337(3) 0.074(15) Uiso 1 1 d
P2 P 0.43614(9) 0.37007(7) 0.34381(5) 0.02623(16) Uani 1 1 d
P3 P 0.15952(9) 0.49120(8) 0.18138(5) 0.02750(16) Uani 1 1 d
C2 C 0.3363(3) 0.4733(3) 0.46377(16) 0.0198(5) Uani 1 1 d
C3 C 0.2985(4) 0.4263(3) 0.54597(18) 0.0259(6) Uani 1 1 d
H3 H 0.362(4) 0.354(3) 0.579(2) 0.030(9) Uiso 1 1 d
C4 C 0.1683(4) 0.4901(3) 0.57591(19) 0.0304(7) Uani 1 1 d
H4 H 0.145(4) 0.459(4) 0.631(3) 0.040(11) Uiso 1 1 d
C5 C 0.0725(4) 0.5996(3) 0.52315(19) 0.0279(6) Uani 1 1 d
H5 H -0.025(4) 0.643(3) 0.544(2) 0.022(8) Uiso 1 1 d
C6 C 0.1064(3) 0.6450(3) 0.44002(17) 0.0214(5) Uani 1 1 d
C7 C -0.0038(3) 0.7650(3) 0.38701(19) 0.0250(6) Uani 1 1 d
H7A H -0.063(4) 0.813(3) 0.418(2) 0.023(8) Uiso 1 1 d
H7B H -0.062(4) 0.748(3) 0.355(2) 0.017(8) Uiso 1 1 d
C8 C 0.1102(4) 0.9553(3) 0.3790(2) 0.0330(7) Uani 1 1 d
F8A F 0.1701(3) 0.8835(2) 0.45485(12) 0.0422(5) Uani 1 1 d
F8B F -0.0201(3) 1.0340(2) 0.39170(16) 0.0565(7) Uani 1 1 d
F8C F 0.1922(3) 1.0235(2) 0.34281(15) 0.0507(6) Uani 1 1 d
C9 C -0.0503(3) 0.9729(3) 0.2392(2) 0.0298(6) Uani 1 1 d
F9A F -0.0254(2) 1.07951(18) 0.20298(14) 0.0430(5) Uani 1 1 d
F9B F -0.0623(2) 0.9268(2) 0.17895(13) 0.0417(5) Uani 1 1 d
F9C F -0.1813(2) 1.0023(2) 0.27396(13) 0.0414(5) Uani 1 1 d
C10 C 0.4803(4) 0.3980(3) 0.43636(18) 0.0247(6) Uani 1 1 d
H10A H 0.525(4) 0.326(4) 0.477(2) 0.037(10) Uiso 1 1 d
H10B H 0.540(3) 0.443(3) 0.4184(18) 0.012(7) Uiso 1 1 d
C11 C 0.6212(4) 0.3280(4) 0.2952(2) 0.0441(10) Uani 1 1 d
F11A F 0.6596(2) 0.4291(2) 0.26522(15) 0.0532(6) Uani 1 1 d
F11B F 0.6174(3) 0.2866(3) 0.23088(16) 0.0713(8) Uani 1 1 d
F11C F 0.7252(3) 0.2408(3) 0.34890(16) 0.0719(9) Uani 1 1 d
C12 C 0.4348(6) 0.2049(4) 0.3893(3) 0.0573(12) Uani 1 1 d
F12A F 0.4372(5) 0.1548(3) 0.3306(3) 0.1124(14) Uani 1 1 d
F12B F 0.5471(4) 0.1284(2) 0.4421(3) 0.1097(15) Uani 1 1 d
F12C F 0.3164(4) 0.2047(2) 0.4320(2) 0.0809(10) Uani 1 1 d
C13 C 0.4246(3) 0.5991(3) 0.10081(18) 0.0229(5) Uani 1 1 d
H13 H 0.462(4) 0.544(3) 0.151(2) 0.020(8) Uiso 1 1 d
C14 C 0.4577(3) 0.7071(3) 0.06933(17) 0.0238(6) Uani 1 1 d
C15 C 0.4088(4) 0.7850(4) -0.01194(19) 0.0346(7) Uani 1 1 d
H15 H 0.436(4) 0.861(4) -0.035(2) 0.039(11) Uiso 1 1 d
C16 C 0.3257(5) 0.7547(4) -0.0583(2) 0.0397(8) Uani 1 1 d
H16 H 0.292(5) 0.811(4) -0.111(3) 0.045(11) Uiso 1 1 d
C17 C 0.2869(4) 0.6495(4) -0.0245(2) 0.0360(8) Uani 1 1 d
H17 H 0.222(5) 0.631(4) -0.052(3) 0.046(12) Uiso 1 1 d
C18 C 0.3359(3) 0.5701(3) 0.05648(18) 0.0256(6) Uani 1 1 d
C19 C 0.2880(4) 0.4593(3) 0.0984(2) 0.0294(6) Uani 1 1 d
H19A H 0.373(5) 0.385(4) 0.126(3) 0.047(12) Uiso 1 1 d
H19B H 0.238(4) 0.447(4) 0.058(2) 0.038(10) Uiso 1 1 d
C20 C 0.0000(4) 0.6230(6) 0.1175(3) 0.0576(14) Uani 1 1 d
F20A F -0.0227(3) 0.6075(3) 0.04507(17) 0.0802(10) Uani 1 1 d
F20B F 0.0197(3) 0.7321(3) 0.09895(16) 0.0738(9) Uani 1 1 d
F20C F -0.1218(3) 0.6319(4) 0.1605(2) 0.1021(14) Uani 1 1 d
C21 C 0.0878(6) 0.3575(6) 0.2015(3) 0.0631(15) Uani 1 1 d
F21A F -0.0170(4) 0.3656(4) 0.2567(2) 0.1100(15) Uani 1 1 d
F21B F 0.1951(5) 0.2517(3) 0.2305(2) 0.0930(12) Uani 1 1 d
F21C F 0.0326(4) 0.3575(4) 0.1319(2) 0.0976(13) Uani 1 1 d
C22 C 0.5412(3) 0.7404(3) 0.12364(18) 0.0243(6) Uani 1 1 d
H22A H 0.585(4) 0.795(4) 0.090(2) 0.038(10) Uiso 1 1 d
H22B H 0.615(4) 0.667(3) 0.161(2) 0.020(8) Uiso 1 1 d
C23 C 0.5612(4) 0.8717(3) 0.23187(19) 0.0307(7) Uani 1 1 d
F23A F 0.6088(3) 0.9468(2) 0.16871(14) 0.0487(6) Uani 1 1 d
F23B F 0.5084(3) 0.9313(2) 0.28825(15) 0.0494(6) Uani 1 1 d
F23C F 0.6790(2) 0.77239(19) 0.26773(12) 0.0359(4) Uani 1 1 d
C24 C 0.3117(4) 0.9704(3) 0.12365(19) 0.0297(7) Uani 1 1 d
F24A F 0.1952(2) 0.95966(19) 0.09567(12) 0.0374(5) Uani 1 1 d
F24B F 0.3818(2) 1.01449(19) 0.05600(12) 0.0385(5) Uani 1 1 d
F24C F 0.2645(3) 1.05823(18) 0.16212(13) 0.0434(5) Uani 1 1 d

loop_
_atom_site_aniso_label
_atom_site_aniso_U_11
_atom_site_aniso_U_22
_atom_site_aniso_U_33
_atom_site_aniso_U_23
_atom_site_aniso_U_13
_atom_site_aniso_U_12
Ir1 0.01562(5) 0.01495(4) 0.01422(4) -0.00323(3) 0.00020(3) -0.00537(3)
C1 0.0223(14) 0.0215(12) 0.0136(10) -0.0041(9) 0.0017(9) -0.0067(10)
P1 0.0198(4) 0.0180(3) 0.0205(3) -0.0058(2) 0.0008(3) -0.0026(3)
P4 0.0201(4) 0.0199(3) 0.0187(3) -0.0023(2) 0.0005(3) -0.0088(3)
Ir2 0.01861(5) 0.02053(5) 0.01786(5) -0.00780(4) 0.00149(4) -0.00918(4)
P2 0.0300(4) 0.0194(3) 0.0270(4) -0.0093(3) -0.0033(3) -0.0032(3)
P3 0.0237(4) 0.0409(4) 0.0289(4) -0.0205(3) 0.0034(3) -0.0161(3)
C2 0.0217(14) 0.0216(12) 0.0174(11) -0.0062(9) -0.0014(10) -0.0087(10)
C3 0.0298(16) 0.0278(14) 0.0183(12) 0.0005(11) -0.0030(11) -0.0139(12)
C4 0.0346(18) 0.0401(18) 0.0181(13) -0.0053(12) 0.0053(12) -0.0193(14)
C5 0.0310(17) 0.0336(16) 0.0215(13) -0.0080(12) 0.0077(12) -0.0160(13)
C6 0.0231(14) 0.0254(13) 0.0196(12) -0.0077(10) 0.0030(10) -0.0128(11)
C7 0.0218(15) 0.0265(14) 0.0242(13) -0.0092(11) 0.0060(11) -0.0055(11)
C8 0.0357(19) 0.0276(15) 0.0342(16) -0.0144(13) 0.0023(14) -0.0055(13)
F8A 0.0529(14) 0.0426(12) 0.0308(10) -0.0179(9) -0.0066(9) -0.0091(10)
F8B 0.0478(14) 0.0490(13) 0.0688(16) -0.0413(12) -0.0026(12) 0.0088(11)
F8C 0.0732(17) 0.0409(12) 0.0545(14) -0.0233(11) 0.0100(12) -0.0333(12)
C9 0.0225(15) 0.0258(14) 0.0316(15) -0.0045(12) -0.0037(12) -0.0003(12)
F9A 0.0382(12) 0.0252(10) 0.0484(12) 0.0054(9) -0.0070(10) -0.0039(8)
F9B 0.0335(11) 0.0486(12) 0.0354(11) -0.0136(9) -0.0096(9) -0.0028(9)
F9C 0.0201(10) 0.0421(11) 0.0454(12) -0.0084(9) 0.0001(8) 0.0041(8)
C10 0.0263(16) 0.0201(13) 0.0209(13) -0.0010(10) -0.0040(11) -0.0039(11)
C11 0.036(2) 0.044(2) 0.0329(18) -0.0161(16) -0.0049(15) 0.0130(16)
F11A 0.0259(12) 0.0625(16) 0.0560(14) -0.0152(12) 0.0075(10) -0.0019(10)
F11B 0.0732(19) 0.0792(19) 0.0520(15) -0.0457(14) 0.0046(13) 0.0059(15)
F11C 0.0414(15) 0.0750(18) 0.0481(14) -0.0042(13) -0.0075(11) 0.0277(13)
C12 0.066(3) 0.0207(17) 0.081(3) -0.0116(19) -0.019(3) -0.0086(18)
F12A 0.167(4) 0.064(2) 0.143(3) -0.069(2) 0.003(3) -0.051(2)
F12B 0.104(3) 0.0236(13) 0.169(4) 0.0199(17) -0.064(3) -0.0125(15)
F12C 0.091(2) 0.0342(14) 0.106(2) 0.0069(14) 0.0021(19) -0.0339(15)
C13 0.0194(14) 0.0279(14) 0.0186(12) -0.0081(11) 0.0015(10) -0.0046(11)
C14 0.0198(14) 0.0302(14) 0.0193(12) -0.0083(11) 0.0054(10) -0.0070(11)
C15 0.042(2) 0.0379(18) 0.0188(13) -0.0058(12) 0.0039(13) -0.0115(15)
C16 0.049(2) 0.042(2) 0.0181(14) -0.0051(13) -0.0046(14) -0.0075(17)
C17 0.036(2) 0.047(2) 0.0252(15) -0.0184(14) -0.0043(13) -0.0087(16)
C18 0.0220(15) 0.0327(15) 0.0226(13) -0.0138(11) 0.0027(11) -0.0061(12)
C19 0.0288(17) 0.0374(17) 0.0279(15) -0.0204(13) 0.0035(13) -0.0100(14)
C20 0.026(2) 0.099(4) 0.048(2) -0.048(3) -0.0101(17) 0.004(2)
F20A 0.0480(16) 0.134(3) 0.0547(16) -0.0596(17) -0.0230(13) 0.0047(16)
F20B 0.075(2) 0.0600(17) 0.0532(16) -0.0249(13) -0.0338(14) 0.0286(15)
F20C 0.0211(13) 0.207(4) 0.083(2) -0.090(3) -0.0001(13) -0.0057(18)
C21 0.085(4) 0.105(4) 0.053(3) -0.049(3) 0.027(3) -0.079(4)
F21A 0.131(3) 0.199(4) 0.103(2) -0.100(3) 0.073(2) -0.147(3)
F21B 0.164(4) 0.0594(19) 0.088(2) -0.0279(17) 0.013(2) -0.073(2)
F21C 0.130(3) 0.166(4) 0.077(2) -0.074(2) 0.024(2) -0.117(3)
C22 0.0180(14) 0.0304(15) 0.0222(13) -0.0060(11) 0.0062(11) -0.0089(12)
C23 0.0371(19) 0.0311(16) 0.0265(14) -0.0020(12) -0.0008(13) -0.0205(14)
F23A 0.0549(14) 0.0525(13) 0.0426(12) 0.0103(10) -0.0078(10) -0.0431(12)
F23B 0.0538(15) 0.0545(14) 0.0643(15) -0.0381(12) 0.0093(12) -0.0317(12)
F23C 0.0320(11) 0.0428(11) 0.0330(10) -0.0018(8) -0.0076(8) -0.0198(9)
C24 0.0343(18) 0.0236(14) 0.0228(13) 0.0012(11) 0.0050(12) -0.0085(12)
F24A 0.0268(10) 0.0391(11) 0.0343(10) 0.0022(8) -0.0069(8) -0.0080(8)
F24B 0.0410(12) 0.0355(11) 0.0277(9) 0.0064(8) 0.0037(8) -0.0151(9)
F24C 0.0539(14) 0.0228(9) 0.0433(12) -0.0062(8) 0.0030(10) -0.0054(9)

loop_
_atom_type_symbol
_atom_type_description
_atom_type_scat_dispersion_real
_atom_type_scat_dispersion_imag
_atom_type_scat_source
C C 0.0033 0.0016 'International Tables Vol C Tables 4.2.6.8 and 6.1.1.4'
H H 0.0000 0.0000 'International Tables Vol C Tables 4.2.6.8 and 6.1.1.4'
F F 0.0171 0.0103 'International Tables Vol C Tables 4.2.6.8 and 6.1.1.4'
P P 0.1023 0.0942 'International Tables Vol C Tables 4.2.6.8 and 6.1.1.4'
Ir Ir -1.4442 7.9887 'International Tables Vol C Tables 4.2.6.8 and 6.1.1.4'

loop_
_geom_angle_atom_site_label_1
_geom_angle_atom_site_label_2
_geom_angle_atom_site_label_3
_geom_angle
P4 Ir1 C1 171.98(8)
P4 Ir1 P1 106.55(3)
C1 Ir1 P1 81.17(7)
P4 Ir1 Ir2 125.826(19)
C1 Ir1 Ir2 53.68(7)
P1 Ir1 Ir2 97.320(19)
P4 Ir1 H1 92.5(17)
C1 Ir1 H1 88.5(17)
P1 Ir1 H1 97.6(17)
Ir2 Ir1 H1 35.6(16)
P4 Ir1 H1A 89.0(17)
C1 Ir1 H1A 89.5(17)
P1 Ir1 H1A 85.3(18)
Ir2 Ir1 H1A 141.7(17)
H1 Ir1 H1A 176(2)
P4 Ir1 H1B 80.6(15)
C1 Ir1 H1B 91.4(15)
P1 Ir1 H1B 168.9(15)
Ir2 Ir1 H1B 84.8(15)
H1 Ir1 H1B 90(2)
H1A Ir1 H1B 86(2)
C6 C1 C2 115.4(2)
C6 C1 Ir1 115.39(19)
C2 C1 Ir1 123.3(2)
C6 C1 Ir2 114.07(19)
C2 C1 Ir2 104.37(17)
Ir1 C1 Ir2 75.75(8)
C7 P1 C8 100.73(16)
C7 P1 C9 99.94(15)
C8 P1 C9 98.56(15)
C7 P1 Ir1 107.04(10)
C8 P1 Ir1 114.40(12)
C9 P1 Ir1 131.60(11)
C22 P4 C24 100.62(14)
C22 P4 C23 97.99(15)
C24 P4 C23 97.26(15)
C22 P4 Ir1 121.08(10)
C24 P4 Ir1 119.04(11)
C23 P4 Ir1 116.31(10)
P3 Ir2 P2 105.67(3)
P3 Ir2 C1 171.95(7)
P2 Ir2 C1 82.29(7)
P3 Ir2 Ir1 128.98(2)
P2 Ir2 Ir1 91.23(2)
C1 Ir2 Ir1 50.57(7)
P3 Ir2 H1 92.1(17)
P2 Ir2 H1 105.6(17)
C1 Ir2 H1 86.8(17)
Ir1 Ir2 H1 37.0(17)
P3 Ir2 H2A 85(2)
P2 Ir2 H2A 167(2)
C1 Ir2 H2A 87(2)
Ir1 Ir2 H2A 88(2)
H1 Ir2 H2A 81(3)
P3 Ir2 H2B 84(2)
P2 Ir2 H2B 80(2)
C1 Ir2 H2B 97(2)
Ir1 Ir2 H2B 147(2)
H1 Ir2 H2B 174(3)
H2A Ir2 H2B 93(3)
C10 P2 C12 101.17(19)
C10 P2 C11 100.79(17)
C12 P2 C11 96.8(2)
C10 P2 Ir2 105.63(10)
C12 P2 Ir2 116.56(16)
C11 P2 Ir2 131.42(12)
C19 P3 C20 100.96(18)
C19 P3 C21 99.66(18)
C20 P3 C21 99.0(3)
C19 P3 Ir2 123.79(11)
C20 P3 Ir2 113.04(13)
C21 P3 Ir2 116.54(14)
C3 C2 C1 121.6(3)
C3 C2 C10 117.1(3)
C1 C2 C10 121.2(2)
C4 C3 C2 120.5(3)
C4 C3 H3 122(2)
C2 C3 H3 118(2)
C5 C4 C3 119.9(3)
C5 C4 H4 120(3)
C3 C4 H4 120(3)
C4 C5 C6 120.1(3)
C4 C5 H5 120.1(19)
C6 C5 H5 119.7(19)
C5 C6 C1 122.3(3)
C5 C6 C7 116.6(3)
C1 C6 C7 121.0(2)
C6 C7 P1 106.5(2)
C6 C7 H7A 113(2)
P1 C7 H7A 109(2)
C6 C7 H7B 111(2)
P1 C7 H7B 108.7(19)
H7A C7 H7B 109(3)
F8C C8 F8A 107.3(3)
F8C C8 F8B 107.6(3)
F8A C8 F8B 106.3(3)
F8C C8 P1 112.2(2)
F8A C8 P1 109.5(2)
F8B C8 P1 113.5(3)
F9B C9 F9A 107.9(3)
F9B C9 F9C 106.5(3)
F9A C9 F9C 107.3(3)
F9B C9 P1 109.6(2)
F9A C9 P1 112.6(2)
F9C C9 P1 112.6(2)
C2 C10 P2 105.0(2)
C2 C10 H10A 112(2)
P2 C10 H10A 112(2)
C2 C10 H10B 112(2)
P2 C10 H10B 104.9(19)
H10A C10 H10B 111(3)
F11C C11 F11A 107.7(4)
F11C C11 F11B 107.9(3)
F11A C11 F11B 107.2(3)
F11C C11 P2 113.1(3)
F11A C11 P2 110.2(2)
F11B C11 P2 110.6(3)
F12A C12 F12C 107.7(4)
F12A C12 F12B 107.3(4)
F12C C12 F12B 106.4(5)
F12A C12 P2 111.4(4)
F12C C12 P2 110.4(3)
F12B C12 P2 113.3(3)
C14 C13 C18 122.0(3)
C14 C13 H13 120(2)
C18 C13 H13 118(2)
C13 C14 C15 118.8(3)
C13 C14 C22 119.7(3)
C15 C14 C22 121.5(3)
C16 C15 C14 119.8(3)
C16 C15 H15 122(2)
C14 C15 H15 118(2)
C15 C16 C17 120.8(3)
C15 C16 H16 117(3)
C17 C16 H16 122(3)
C16 C17 C18 120.1(3)
C16 C17 H17 123(3)
C18 C17 H17 117(3)
C13 C18 C17 118.3(3)
C13 C18 C19 119.6(3)
C17 C18 C19 122.0(3)
C18 C19 P3 110.4(2)
C18 C19 H19A 110(3)
P3 C19 H19A 107(2)
C18 C19 H19B 109(2)
P3 C19 H19B 107(2)
H19A C19 H19B 113(3)
F20B C20 F20C 107.7(4)
F20B C20 F20A 107.3(4)
F20C C20 F20A 107.5(4)
F20B C20 P3 111.1(3)
F20C C20 P3 110.3(4)
F20A C20 P3 112.7(3)
F21B C21 F21A 109.4(5)
F21B C21 F21C 108.5(4)
F21A C21 F21C 107.3(4)
F21B C21 P3 108.6(3)
F21A C21 P3 111.0(3)
F21C C21 P3 112.0(4)
C14 C22 P4 113.2(2)
C14 C22 H22A 110(2)
P4 C22 H22A 108(2)
C14 C22 H22B 112.9(19)
P4 C22 H22B 102.7(19)
H22A C22 H22B 110(3)
F23B C23 F23A 107.8(3)
F23B C23 F23C 107.0(3)
F23A C23 F23C 106.4(3)
F23B C23 P4 112.6(2)
F23A C23 P4 113.8(2)
F23C C23 P4 108.9(2)
F24C C24 F24A 107.9(3)
F24C C24 F24B 106.8(3)
F24A C24 F24B 106.9(2)
F24C C24 P4 110.8(2)
F24A C24 P4 110.0(2)
F24B C24 P4 114.2(2)

loop_
_geom_bond_atom_site_label_1
_geom_bond_atom_site_label_2
_geom_bond_distance
Ir1 P4 2.2105(7)
Ir1 C1 2.227(3)
Ir1 P1 2.2844(7)
Ir1 Ir2 2.79428(14)
Ir1 H1 1.76(5)
Ir1 H1A 1.56(5)
Ir1 H1B 1.51(4)
C1 C6 1.423(4)
C1 C2 1.428(4)
C1 Ir2 2.323(3)
P1 C7 1.819(3)
P1 C8 1.877(3)
P1 C9 1.886(3)
P4 C22 1.846(3)
P4 C24 1.887(3)
P4 C23 1.888(3)
Ir2 P3 2.1779(8)
Ir2 P2 2.3214(8)
Ir2 H1 1.70(5)
Ir2 H2A 1.43(5)
Ir2 H2B 1.45(5)
P2 C10 1.810(3)
P2 C12 1.890(4)
P2 C11 1.895(4)
P3 C19 1.841(3)
P3 C20 1.882(5)
P3 C21 1.901(4)
C2 C3 1.391(4)
C2 C10 1.508(4)
C3 C4 1.384(5)
C3 H3 0.90(4)
C4 C5 1.384(5)
C4 H4 0.92(4)
C5 C6 1.389(4)
C5 H5 1.00(3)
C6 C7 1.508(4)
C7 H7A 0.93(3)
C7 H7B 0.93(3)
C8 F8C 1.328(4)
C8 F8A 1.335(4)
C8 F8B 1.340(4)
C9 F9B 1.330(4)
C9 F9A 1.331(4)
C9 F9C 1.344(4)
C10 H10A 0.90(4)
C10 H10B 0.90(3)
C11 F11C 1.321(4)
C11 F11A 1.333(5)
C11 F11B 1.335(4)
C12 F12A 1.304(6)
C12 F12C 1.315(6)
C12 F12B 1.330(5)
C13 C14 1.380(4)
C13 C18 1.389(4)
C13 H13 0.90(3)
C14 C15 1.396(4)
C14 C22 1.503(4)
C15 C16 1.382(5)
C15 H15 0.99(4)
C16 C17 1.383(6)
C16 H16 0.92(4)
C17 C18 1.397(5)
C17 H17 0.95(4)
C18 C19 1.511(5)
C19 H19A 0.99(4)
C19 H19B 0.94(4)
C20 F20B 1.327(6)
C20 F20C 1.335(5)
C20 F20A 1.337(4)
C21 F21B 1.302(7)
C21 F21A 1.327(5)
C21 F21C 1.330(5)
C22 H22A 0.93(4)
C22 H22B 0.98(3)
C23 F23B 1.328(4)
C23 F23A 1.330(3)
C23 F23C 1.341(4)
C24 F24C 1.334(4)
C24 F24A 1.336(4)
C24 F24B 1.340(3)
